data_4346030
loop_
_publ_author_name
'Chen, Di-Ming'
'Ma, Xiao-Zhou'
'Zhang, Xue-Jing'
'Xu, Na'
'Cheng, Peng'

_publ_section_title
;
 Switching a 2D Co(II) layer to a 3D Co7-cluster-based metal-organic
 framework: syntheses, crystal structures, and magnetic properties.
;
_journal_issue 6
_journal_name_full 'Inorganic chemistry'
_journal_page_first 2976
_journal_page_last 2982
_journal_paper_doi 10.1021/acs.inorgchem.5b00074
_journal_volume 54
_journal_year 2015
_chemical_formula_moiety '0.5(C20 H16 Cl2 Co2 N6 O4), H3 O, 0.5(H4 O2), 0.67(O)'
_chemical_formula_sum 'C10 H13 Cl Co N3 O4.5'
_chemical_formula_weight 341.61
_space_group_crystal_system monoclinic
_space_group_IT_number 12
_space_group_name_Hall '-C 2y'
_space_group_name_H-M_alt 'C 1 2/m 1'
_atom_sites_solution_hydrogens geom
_atom_sites_solution_primary direct
_atom_sites_solution_secondary difmap
_audit_creation_date 2015-01-06
_audit_creation_method
;
Olex2 1.2
(compiled 2014.11.28 svn.r3106 for OlexSys, GUI svn.r4975)
;
_cell_angle_alpha 90.00
_cell_angle_beta 108.467(11)
_cell_angle_gamma 90.00
_cell_formula_units_Z 4
_cell_length_a 17.687(2)
_cell_length_b 7.2468(7)
_cell_length_c 11.5369(10)
_cell_measurement_temperature 293(2)
_cell_volume 1402.6(3)
_computing_molecular_graphics 'Olex2 (Dolomanov et al., 2009)'
_computing_publication_material 'Olex2 (Dolomanov et al., 2009)'
_computing_structure_refinement 'XL (Sheldrick, 2008)'
_computing_structure_solution 'SHELXS-97 (Sheldrick, 1990)'
_diffrn_ambient_temperature 293(2)
_diffrn_measured_fraction_theta_full 0.998
_diffrn_measured_fraction_theta_max 0.998
_diffrn_radiation_monochromator graphite
_diffrn_radiation_type MoK\a
_diffrn_radiation_wavelength 0.71073
_diffrn_reflns_av_R_equivalents 0.0633
_diffrn_reflns_av_unetI/netI 0.1173
_diffrn_reflns_limit_h_max 20
_diffrn_reflns_limit_h_min -20
_diffrn_reflns_limit_k_max 8
_diffrn_reflns_limit_k_min -8
_diffrn_reflns_limit_l_max 13
_diffrn_reflns_limit_l_min -13
_diffrn_reflns_number 2631
_diffrn_reflns_theta_full 25.00
_diffrn_reflns_theta_max 25.00
_diffrn_reflns_theta_min 3.06
_diffrn_source 'fine-focus sealed tube'
_exptl_absorpt_coefficient_mu 1.431
_exptl_absorpt_correction_T_max 0.867
_exptl_absorpt_correction_T_min 0.716
_exptl_absorpt_correction_type multi-scan
_exptl_crystal_colour red
_exptl_crystal_colour_primary red
_exptl_crystal_density_diffrn 1.618
_exptl_crystal_density_method 'not measured'
_exptl_crystal_description needle
_exptl_crystal_F_000 696
_exptl_crystal_size_max 0.4
_exptl_crystal_size_mid 0.2
_exptl_crystal_size_min 0.1
_refine_diff_density_max 1.108
_refine_diff_density_min -0.548
_refine_diff_density_rms 0.145
_refine_ls_extinction_method none
_refine_ls_goodness_of_fit_ref 1.055
_refine_ls_hydrogen_treatment constr
_refine_ls_matrix_type full
_refine_ls_number_parameters 112
_refine_ls_number_reflns 1344
_refine_ls_number_restraints 9
_refine_ls_restrained_S_all 1.055
_refine_ls_R_factor_all 0.0928
_refine_ls_R_factor_gt 0.0637
_refine_ls_shift/su_max 0.000
_refine_ls_shift/su_mean 0.000
_refine_ls_structure_factor_coef Fsqd
_refine_ls_weighting_details 'calc w=1/[\s^2^(Fo^2^)+(0.0807P)^2^+0.0000P] where P=(Fo^2^+2Fc^2^)/3'
_refine_ls_weighting_scheme calc
_refine_ls_wR_factor_gt 0.1564
_refine_ls_wR_factor_ref 0.1744
_reflns_number_gt 957
_reflns_number_total 1344
_reflns_threshold_expression >2sigma(I)
_cod_data_source_file ic5b00074_si_002.cif
_cod_data_source_block 1
_cod_original_cell_volume 1402.6(2)
_cod_original_formula_sum 'C10 H13 Cl Co N3 O4.50'
_cod_database_code 4346030
_olex2_refinement_description
;
1. Others
 Fixed Sof: H7A(0.5) H7B(0.5) H1AA(0.5) H0AA(0.5) H0AB(0.5) O1(0.33)
 Fixed U12: N3(0) C5(0) C6(0) C7(0) C12(0) Cl1(0) O1AA(0) O0AA(0)
 Fixed U23: N3(0) C5(0) C6(0) C7(0) C12(0) Cl1(0) O1AA(0) O0AA(0)
 Fixed Uiso: H7A(0.019) H7B(0.019) H9(0.021) H10(0.022) H11(0.024) H1AA(0.059)
 H1AB(0.059) H0AA(0.059) H0AB(0.059)
 Fixed X: Co1(0.25) H7A(0.0278) H7B(0.0278) H9(0.1981) H10(0.1603) H11(0.1044)
 H1AA(-0.0682) H1AB(-0.1163) H0AA(0.0939) H0AB(0.043)
 Fixed Y: Co1(0.25) N3(0) C5(0) C6(0) C7(0) H7A(0.1085) H7B(-0.1085)
 H9(0.2697) H10(0.2757) H11(0.2762) C12(0) Cl1(0.5) O1AA(0.5) O0AA(0.5)
 H1AA(0.4762) H1AB(0.5682) H0AA(0.6074) H0AB(0.4633)
 Fixed Z: Co1(0) H7A(0.6861) H7B(0.6861) H9(0.2533) H10(0.4167) H11(0.5738)
 H1AA(0.3351) H1AB(0.2314) H0AA(0.2676) H0AB(0.2715)
;
_olex2_submission_special_instructions 'No special instructions were received'

loop_
_space_group_symop_id
_space_group_symop_operation_xyz
1 'x, y, z'
2 '-x, y, -z'
3 'x+1/2, y+1/2, z'
4 '-x+1/2, y+1/2, -z'
5 '-x, -y, -z'
6 'x, -y, z'
7 '-x+1/2, -y+1/2, -z'
8 'x+1/2, -y+1/2, z'

loop_
_atom_site_label
_atom_site_type_symbol
_atom_site_fract_x
_atom_site_fract_y
_atom_site_fract_z
_atom_site_U_iso_or_equiv
_atom_site_adp_type
_atom_site_occupancy
_atom_site_calc_flag
_atom_site_disorder_assembly
_atom_site_disorder_group
_atom_site_site_symmetry_order
_atom_site_refinement_flags_posn
_atom_site_refinement_flags_adp
_atom_site_refinement_flags_occupancy
Co1 Co 0.2500 0.2500 0.0000 0.0121(4) Uani 1 d . . 2 S T P
N3 N 0.1904(4) 0.0000 0.2963(5) 0.0148(16) Uani 1 d . . 2 S T P
N4 N 0.2230(3) 0.0954(6) 0.1367(3) 0.0129(11) Uani 1 d . . 1 . . .
C5 C 0.1625(5) 0.0000 0.3994(6) 0.0142(19) Uani 1 d . . 2 S T P
C6 C 0.1272(5) 0.0000 0.8154(7) 0.0148(19) Uani 1 d . . 2 S T P
C7 C 0.0610(5) 0.0000 0.6928(6) 0.0156(19) Uani 1 d . . 2 S T P
H7A H 0.0278 0.1085 0.6861 0.019 Uiso 0.50 calc . . 1 R . .
H7B H 0.0278 -0.1085 0.6861 0.019 Uiso 0.50 calc . . 1 R . .
C9 C 0.2030(3) 0.1474(9) 0.2323(5) 0.0177(14) Uani 1 d . . 1 . . .
H9 H 0.1981 0.2697 0.2533 0.021 Uiso 1 calc . . 1 R . .
C10 C 0.1482(4) 0.1648(9) 0.4475(5) 0.0186(15) Uani 1 d . . 1 . . .
H10 H 0.1603 0.2757 0.4167 0.022 Uiso 1 calc . . 1 R . .
C11 C 0.1154(4) 0.1648(9) 0.5426(5) 0.0201(15) Uani 1 d . . 1 . . .
H11 H 0.1044 0.2762 0.5738 0.024 Uiso 1 calc . . 1 R . .
C12 C 0.0992(5) 0.0000 0.5908(6) 0.0144(19) Uani 1 d . . 2 S T P
O3 O 0.1526(2) -0.1558(5) 0.8608(3) 0.0164(10) Uani 1 d . . 1 . . .
Cl1 Cl 0.16784(13) 0.5000 0.03536(16) 0.0174(5) Uani 1 d . . 2 S T P
O1AA O -0.0758(4) 0.5000 0.2611(5) 0.0290(17) Uani 1 d . . 2 DS T P
O0AA O 0.0783(4) 0.5000 0.2409(5) 0.0397(19) Uani 1 d . . 2 S T P
H1AA H -0.0682 0.4762 0.3351 0.059 Uiso 0.50 d . . 1 DG . .
H1AB H -0.1163 0.5682 0.2314 0.059 Uiso 1 d . . 1 DG . .
H0AA H 0.0939 0.6074 0.2676 0.059 Uiso 0.50 d . . 1 G . .
H0AB H 0.0430 0.4633 0.2715 0.059 Uiso 0.50 d . . 1 G . .
O1 O 0.010(3) 0.894(2) 0.015(5) 0.065(9) Uani 0.33 d A -1 1 . U .

loop_
_atom_site_aniso_label
_atom_site_aniso_U_11
_atom_site_aniso_U_22
_atom_site_aniso_U_33
_atom_site_aniso_U_23
_atom_site_aniso_U_13
_atom_site_aniso_U_12
Co1 0.0194(7) 0.0064(6) 0.0113(6) 0.0001(5) 0.0058(4) -0.0001(6)
N3 0.024(4) 0.010(4) 0.012(3) 0.000 0.008(3) 0.000
N4 0.021(3) 0.005(2) 0.0125(19) 0.000(2) 0.0058(18) 0.001(2)
C5 0.022(4) 0.015(5) 0.008(3) 0.000 0.006(3) 0.000
C6 0.015(4) 0.016(5) 0.018(4) 0.000 0.012(3) 0.000
C7 0.013(4) 0.016(5) 0.016(4) 0.000 0.002(3) 0.000
C9 0.029(4) 0.007(3) 0.020(3) -0.004(3) 0.011(3) -0.001(3)
C10 0.028(4) 0.014(3) 0.018(3) 0.000(3) 0.012(2) -0.004(3)
C11 0.025(3) 0.018(4) 0.016(3) -0.003(3) 0.006(3) 0.001(3)
C12 0.016(4) 0.013(5) 0.012(3) 0.000 0.002(3) 0.000
O3 0.023(2) 0.008(2) 0.0150(19) 0.0018(18) 0.0013(17) 0.002(2)
Cl1 0.0263(12) 0.0092(10) 0.0197(9) 0.000 0.0116(8) 0.000
O1AA 0.032(4) 0.024(4) 0.023(3) 0.000 -0.002(3) 0.000
O0AA 0.050(5) 0.036(4) 0.037(3) 0.000 0.019(3) 0.000
O1 0.054(19) 0.071(10) 0.08(2) 0.015(13) 0.040(16) -0.017(13)

loop_
_atom_type_symbol
_atom_type_description
_atom_type_scat_dispersion_real
_atom_type_scat_dispersion_imag
_atom_type_scat_source
C C 0.0033 0.0016 'International Tables Vol C Tables 4.2.6.8 and 6.1.1.4'
H H 0.0000 0.0000 'International Tables Vol C Tables 4.2.6.8 and 6.1.1.4'
Cl Cl 0.1484 0.1585 'International Tables Vol C Tables 4.2.6.8 and 6.1.1.4'
Co Co 0.3494 0.9721 'International Tables Vol C Tables 4.2.6.8 and 6.1.1.4'
N N 0.0061 0.0033 'International Tables Vol C Tables 4.2.6.8 and 6.1.1.4'
O O 0.0106 0.0060 'International Tables Vol C Tables 4.2.6.8 and 6.1.1.4'

loop_
_geom_angle_atom_site_label_1
_geom_angle_atom_site_label_2
_geom_angle_atom_site_label_3
_geom_angle
_geom_angle_site_symmetry_1
_geom_angle_site_symmetry_3
N4 Co1 N4 179.999(1) . 7
N4 Co1 Cl1 91.07(13) . 7
N4 Co1 Cl1 88.93(13) . .
N4 Co1 Cl1 88.93(13) 7 7
N4 Co1 Cl1 91.07(13) 7 .
O3 Co1 N4 94.30(15) 6_554 .
O3 Co1 N4 85.70(15) 6_554 7
O3 Co1 N4 85.70(15) 4_556 .
O3 Co1 N4 94.30(15) 4_556 7
O3 Co1 O3 180.000(1) 4_556 6_554
O3 Co1 Cl1 88.93(12) 4_556 7
O3 Co1 Cl1 91.07(12) 4_556 .
O3 Co1 Cl1 91.07(12) 6_554 7
O3 Co1 Cl1 88.93(12) 6_554 .
Cl1 Co1 Cl1 180.0 7 .
C9 N3 C5 127.9(3) 6 .
C9 N3 C5 127.9(3) . .
C9 N3 C9 103.9(6) . 6
N4 N4 Co1 122.09(12) 6 .
C9 N4 Co1 131.3(4) . .
C9 N4 N4 106.6(3) . 6
C10 C5 N3 119.6(4) 6 .
C10 C5 N3 119.6(4) . .
C10 C5 C10 120.8(7) . 6
O3 C6 C7 116.9(3) . .
O3 C6 C7 116.9(3) 6 .
O3 C6 O3 126.2(7) 6 .
C6 C7 C12 108.4(6) . .
N4 C9 N3 111.4(5) . .
C5 C10 C11 119.6(6) . .
C12 C11 C10 120.5(6) . .
C11 C12 C7 120.4(4) 6 .
C11 C12 C7 120.4(4) . .
C11 C12 C11 119.1(7) . 6
C6 O3 Co1 135.8(4) . 4_546
Co1 Cl1 Co1 96.08(8) . 4

loop_
_geom_bond_atom_site_label_1
_geom_bond_atom_site_label_2
_geom_bond_distance
_geom_bond_site_symmetry_2
Co1 N4 2.109(4) 7
Co1 N4 2.109(4) .
Co1 O3 2.064(3) 4_556
Co1 O3 2.064(3) 6_554
Co1 Cl1 2.4364(15) 7
Co1 Cl1 2.4364(15) .
N3 C5 1.424(10) .
N3 C9 1.357(7) 6
N3 C9 1.357(7) .
N4 N4 1.383(9) 6
N4 C9 1.316(7) .
C5 C10 1.374(7) .
C5 C10 1.374(7) 6
C6 C7 1.524(10) .
C6 O3 1.266(5) .
C6 O3 1.266(5) 6
C7 C12 1.531(11) .
C10 C11 1.394(8) .
C11 C12 1.386(7) .
C12 C11 1.386(7) 6
O3 Co1 2.064(3) 4_546
Cl1 Co1 2.4364(15) 4
